data_2017473
loop_
_publ_author_name
'Fourati, M. Amine'
'Maris, Thierry'
'Bazuin, C. G\'eraldine'
'Prud'homme, Robert E.'

_publ_section_title
;
 (<i>E</i>)-4,4'-Bis(1,3-benzoxazol-2-yl)stilbene at 150 and 375K
;
_journal_coeditor_code GD3316
_journal_issue 1
_journal_name_full 'Acta Crystallographica Section C'
_journal_page_first o11
_journal_page_last o14
_journal_paper_doi 10.1107/S0108270109050379
_journal_volume 66
_journal_year 2010
_chemical_formula_iupac 'C28 H18 N2 O2'
_chemical_formula_moiety 'C28 H18 N2 O2'
_chemical_formula_sum 'C28 H18 N2 O2'
_chemical_formula_weight 414.44
_chemical_name_systematic
;
<i>E</i>)-4,4'-Bis(1,3-benzoxazol-2-yl)stilbene
;
_space_group_IT_number 15
_symmetry_cell_setting monoclinic
_symmetry_space_group_name_Hall '-C 2yc'
_symmetry_space_group_name_H-M 'C 1 2/c 1'
_atom_sites_solution_hydrogens geom
_atom_sites_solution_primary direct
_atom_sites_solution_secondary difmap
_audit_creation_method SHELXL97
_cell_angle_alpha 90
_cell_angle_beta 95.073(3)
_cell_angle_gamma 90
_cell_formula_units_Z 4
_cell_length_a 11.3459(5)
_cell_length_b 6.0578(3)
_cell_length_c 29.6234(15)
_cell_measurement_reflns_used 4605
_cell_measurement_temperature 375
_cell_measurement_theta_max 68.45
_cell_measurement_theta_min 3.00
_cell_volume 2028.08(17)
_computing_cell_refinement 'SAINT (Bruker, 2009)'
_computing_data_collection 'APEX2 (Bruker, 2009)'
_computing_data_reduction 'SAINT (Bruker, 2009)'
_computing_molecular_graphics
;
SHELXTL (Sheldrick, 2008) and Material Studio (Accelrys, 2005)
;
_computing_publication_material
;
UdMX (Maris, 2004) and publCIF (Westrip, 2009)
;
_computing_structure_refinement 'SHELXL97 (Sheldrick, 2008)'
_computing_structure_solution 'SHELXS97 (Sheldrick, 2008)'
_diffrn_ambient_temperature 375
_diffrn_detector_area_resol_mean 5.5
_diffrn_measured_fraction_theta_full 0.968
_diffrn_measured_fraction_theta_max 0.968
_diffrn_measurement_device_type 'Bruker SMART 6000'
_diffrn_measurement_method \w
_diffrn_radiation_monochromator 'Montel 200 optics'
_diffrn_radiation_source 'rotating anode'
_diffrn_radiation_type CuK\a
_diffrn_radiation_wavelength 1.54178
_diffrn_reflns_av_R_equivalents 0.000
_diffrn_reflns_av_sigmaI/netI 0.0557
_diffrn_reflns_limit_h_max 13
_diffrn_reflns_limit_h_min -13
_diffrn_reflns_limit_k_max 6
_diffrn_reflns_limit_k_min -7
_diffrn_reflns_limit_l_max 36
_diffrn_reflns_limit_l_min -36
_diffrn_reflns_number 13180
_diffrn_reflns_theta_full 72.63
_diffrn_reflns_theta_max 72.63
_diffrn_reflns_theta_min 3.00
_exptl_absorpt_coefficient_mu 0.687
_exptl_absorpt_correction_T_max 0.9662
_exptl_absorpt_correction_T_min 0.8245
_exptl_absorpt_correction_type multi-scan
_exptl_absorpt_process_details '(SADABS; Bruker, 2009)'
_exptl_crystal_colour yellow
_exptl_crystal_density_diffrn 1.357
_exptl_crystal_density_method 'not measured'
_exptl_crystal_description plate
_exptl_crystal_F_000 864
_exptl_crystal_size_max 0.60
_exptl_crystal_size_mid 0.18
_exptl_crystal_size_min 0.05
_refine_diff_density_max 0.192
_refine_diff_density_min -0.158
_refine_ls_extinction_method none
_refine_ls_goodness_of_fit_ref 1.088
_refine_ls_hydrogen_treatment constr
_refine_ls_matrix_type full
_refine_ls_number_parameters 153
_refine_ls_number_reflns 12519
_refine_ls_number_restraints 4
_refine_ls_restrained_S_all 1.088
_refine_ls_R_factor_all 0.0704
_refine_ls_R_factor_gt 0.0584
_refine_ls_shift/su_max 0.001
_refine_ls_shift/su_mean 0.000
_refine_ls_structure_factor_coef Fsqd
_refine_ls_weighting_details 'calc w = 1/[\s^2^(Fo^2^)+(0.0676P)^2^+1.1894P] where P=(Fo^2^+2Fc^2^)/3'
_refine_ls_weighting_scheme calc
_refine_ls_wR_factor_gt 0.1683
_refine_ls_wR_factor_ref 0.1763
_reflns_number_gt 9599
_reflns_number_total 12519
_reflns_threshold_expression I>2\s(I)
_cod_data_source_file gd3316.cif
_cod_data_source_block I_375K
_cod_original_sg_symbol_H-M C2/c
_cod_database_code 2017473
_cod_database_fobs_code 2017473

loop_
_symmetry_equiv_pos_as_xyz
'x, y, z'
'-x, y, -z+1/2'
'x+1/2, y+1/2, z'
'-x+1/2, y+1/2, -z+1/2'
'-x, -y, -z'
'x, -y, z-1/2'
'-x+1/2, -y+1/2, -z'
'x+1/2, -y+1/2, z-1/2'

loop_
_atom_site_type_symbol
_atom_site_label
_atom_site_fract_x
_atom_site_fract_y
_atom_site_fract_z
_atom_site_U_iso_or_equiv
_atom_site_adp_type
_atom_site_calc_flag
_atom_site_refinement_flags
_atom_site_occupancy
_atom_site_disorder_assembly
_atom_site_disorder_group
C C1 0.70538(11) -0.21093(19) 0.01000(4) 0.0773(3) Uani d . 1 . .
H H1 0.6344 -0.2874 0.0049 0.093 Uiso calc R 1 . .
C C2 0.70411(10) -0.01668(17) 0.03946(3) 0.0686(3) Uani d . 1 . .
C C3 0.59831(10) 0.05354(18) 0.05463(4) 0.0764(3) Uani d . 1 . .
H H3 0.5296 -0.0250 0.0460 0.092 Uiso calc R 1 . .
C C4 0.59146(10) 0.23654(18) 0.08223(4) 0.0723(3) Uani d . 1 . .
H H4 0.5191 0.2794 0.0919 0.087 Uiso calc R 1 . .
C C5 0.69340(9) 0.35597(16) 0.09541(3) 0.0634(3) Uani d . 1 A .
C C6 0.79972(10) 0.28613(18) 0.08112(4) 0.0753(3) Uani d . 1 . .
H H6 0.8686 0.3631 0.0903 0.090 Uiso calc R 1 . .
C C7 0.80544(11) 0.10393(18) 0.05346(4) 0.0774(3) Uani d . 1 . .
H H7 0.8780 0.0609 0.0440 0.093 Uiso calc R 1 . .
C C8 0.68727(10) 0.54776(16) 0.12424(3) 0.0660(3) Uani d D 1 . .
C C9 0.63072(9) 0.81324(16) 0.16504(3) 0.0641(3) Uani d D 1 . .
C C10 0.75130(9) 0.82895(17) 0.16422(3) 0.0643(3) Uani d D 1 A .
C C11 0.81765(11) 0.99400(19) 0.18614(4) 0.0766(3) Uani d . 1 . .
H H11 0.8992 1.0034 0.1851 0.092 Uiso calc R 1 A .
C C12 0.75515(11) 1.14495(19) 0.20983(4) 0.0808(3) Uani d . 1 A .
H H12 0.7958 1.2587 0.2255 0.097 Uiso calc R 1 . .
C C13 0.63459(12) 1.13064(19) 0.21072(4) 0.0824(3) Uani d . 1 . .
H H13 0.5958 1.2352 0.2270 0.099 Uiso calc R 1 A .
C C14 0.56925(11) 0.96587(19) 0.18821(4) 0.0793(3) Uani d . 1 A .
H H14 0.4875 0.9582 0.1887 0.095 Uiso calc R 1 . .
N N1A 0.5948(3) 0.6287(9) 0.1390(2) 0.0723(7) Uani d PD 0.712(7) A 1
O O1A 0.7906(2) 0.6577(8) 0.1385(2) 0.0678(7) Uani d PD 0.712(7) A 1
O O1B 0.5856(4) 0.6386(16) 0.1389(5) 0.0678(7) Uani d PD 0.288(7) A 2
N N1B 0.7806(6) 0.657(3) 0.1357(7) 0.0723(7) Uani d PD 0.288(7) A 2

loop_
_atom_site_aniso_label
_atom_site_aniso_U_11
_atom_site_aniso_U_22
_atom_site_aniso_U_33
_atom_site_aniso_U_12
_atom_site_aniso_U_13
_atom_site_aniso_U_23
C1 0.0892(8) 0.0673(7) 0.0764(8) 0.0020(6) 0.0125(6) -0.0004(5)
C2 0.0828(8) 0.0617(7) 0.0620(6) 0.0025(5) 0.0100(5) 0.0018(5)
C3 0.0778(8) 0.0759(8) 0.0760(7) -0.0055(5) 0.0102(6) -0.0058(5)
C4 0.0682(7) 0.0753(8) 0.0739(7) 0.0038(5) 0.0087(5) -0.0049(5)
C5 0.0717(7) 0.0579(6) 0.0610(6) 0.0030(5) 0.0076(5) 0.0046(4)
C6 0.0700(7) 0.0705(7) 0.0864(8) 0.0001(5) 0.0116(6) -0.0064(6)
C7 0.0744(7) 0.0732(8) 0.0864(8) 0.0090(5) 0.0170(6) -0.0022(6)
C8 0.0761(7) 0.0553(6) 0.0666(6) 0.0022(5) 0.0053(5) 0.0046(5)
C9 0.0672(6) 0.0610(6) 0.0640(6) 0.0023(5) 0.0055(5) -0.0001(5)
C10 0.0714(7) 0.0584(6) 0.0636(6) -0.0011(5) 0.0092(5) 0.0040(4)
C11 0.0744(7) 0.0739(8) 0.0815(8) -0.0107(5) 0.0060(6) -0.0013(5)
C12 0.0987(10) 0.0696(8) 0.0743(8) -0.0085(6) 0.0075(6) -0.0060(5)
C13 0.1009(10) 0.0723(8) 0.0757(8) 0.0089(6) 0.0174(7) -0.0080(6)
C14 0.0740(7) 0.0792(8) 0.0857(8) 0.0083(6) 0.0129(6) -0.0062(6)
N1A 0.0675(10) 0.0665(13) 0.0823(13) 0.0081(10) 0.0035(11) -0.0093(9)
O1A 0.0660(10) 0.0618(9) 0.0767(15) -0.0030(8) 0.0119(11) -0.0013(7)
O1B 0.0660(10) 0.0618(9) 0.0767(15) -0.0030(8) 0.0119(11) -0.0013(7)
N1B 0.0675(10) 0.0665(13) 0.0823(13) 0.0081(10) 0.0035(11) -0.0093(9)

loop_
_atom_type_symbol
_atom_type_description
_atom_type_scat_dispersion_real
_atom_type_scat_dispersion_imag
_atom_type_scat_source
C C 0.0181 0.0091 'International Tables Vol C Tables 4.2.6.8 and 6.1.1.4'
H H 0.0000 0.0000 'International Tables Vol C Tables 4.2.6.8 and 6.1.1.4'
N N 0.0311 0.0180 'International Tables Vol C Tables 4.2.6.8 and 6.1.1.4'
O O 0.0492 0.0322 'International Tables Vol C Tables 4.2.6.8 and 6.1.1.4'

loop_
_geom_angle_atom_site_label_1
_geom_angle_atom_site_label_2
_geom_angle_atom_site_label_3
_geom_angle_site_symmetry_1
_geom_angle_site_symmetry_2
_geom_angle_site_symmetry_3
_geom_angle
_geom_angle_publ_flag
C1 C1 C2 7_645 . . 127.57(15) ?
C1 C1 H1 7_645 . . 116.2 ?
C2 C1 H1 . . . 116.2 ?
C3 C2 C7 . . . 117.26(10) ?
C3 C2 C1 . . . 119.61(11) ?
C7 C2 C1 . . . 123.13(11) ?
C4 C3 C2 . . . 122.23(11) ?
C4 C3 H3 . . . 118.9 ?
C2 C3 H3 . . . 118.9 ?
C3 C4 C5 . . . 119.60(10) ?
C3 C4 H4 . . . 120.2 ?
C5 C4 H4 . . . 120.2 ?
C6 C5 C4 . . . 118.84(10) ?
C6 C5 C8 . . . 121.07(10) ?
C4 C5 C8 . . . 120.07(10) ?
C5 C6 C7 . . . 121.06(11) ?
C5 C6 H6 . . . 119.5 ?
C7 C6 H6 . . . 119.5 ?
C6 C7 C2 . . . 121.01(11) ?
C6 C7 H7 . . . 119.5 ?
C2 C7 H7 . . . 119.5 ?
N1A C8 N1B . . . 113.6(3) ?
N1B C8 O1B . . . 114.06(17) ?
N1A C8 O1A . . . 114.36(10) ?
N1A C8 C5 . . . 126.70(15) ?
N1B C8 C5 . . . 119.65(18) ?
O1B C8 C5 . . . 126.12(14) ?
O1A C8 C5 . . . 118.94(12) ?
C10 C9 C14 . . . 120.75(10) ?
C10 C9 O1B . . . 111.26(17) ?
C14 C9 O1B . . . 127.92(17) ?
C10 C9 N1A . . . 106.70(15) ?
C14 C9 N1A . . . 132.54(16) ?
C9 C10 C11 . . . 123.01(11) ?
C9 C10 O1A . . . 109.13(12) ?
C11 C10 O1A . . . 127.86(13) ?
C9 C10 N1B . . . 104.5(2) ?
C11 C10 N1B . . . 132.4(2) ?
C10 C11 C12 . . . 115.76(11) ?
C10 C11 H11 . . . 122.1 ?
C12 C11 H11 . . . 122.1 ?
C13 C12 C11 . . . 121.56(11) ?
C13 C12 H12 . . . 119.2 ?
C11 C12 H12 . . . 119.2 ?
C12 C13 C14 . . . 122.00(11) ?
C12 C13 H13 . . . 119 ?
C14 C13 H13 . . . 119 ?
C9 C14 C13 . . . 116.90(11) ?
C9 C14 H14 . . . 121.6 ?
C13 C14 H14 . . . 121.6 ?
C8 N1A C9 . . . 106.8(2) ?
C8 O1A C10 . . . 102.94(16) ?
C8 O1B C9 . . . 101.7(2) ?
C8 N1B C10 . . . 108.2(3) ?

loop_
_geom_bond_atom_site_label_1
_geom_bond_atom_site_label_2
_geom_bond_site_symmetry_1
_geom_bond_site_symmetry_2
_geom_bond_distance
_geom_bond_publ_flag
C1 C1 . 7_645 1.306(2) ?
C1 C2 . . 1.4659(14) ?
C1 H1 . . 0.93 ?
C2 C3 . . 1.3854(15) ?
C2 C7 . . 1.3940(16) ?
C3 C4 . . 1.3837(14) ?
C3 H3 . . 0.93 ?
C4 C5 . . 1.3906(15) ?
C4 H4 . . 0.93 ?
C5 C6 . . 1.3796(14) ?
C5 C8 . . 1.4474(14) ?
C6 C7 . . 1.3796(14) ?
C6 H6 . . 0.93 ?
C7 H7 . . 0.93 ?
C8 N1a . . 1.270(3) ?
C8 N1b . . 1.270(4) ?
C8 O1b . . 1.381(3) ?
C8 O1a . . 1.382(3) ?
C9 C10 . . 1.3737(14) ?
C9 C14 . . 1.3773(14) ?
C9 O1b . . 1.383(2) ?
C9 N1a . . 1.398(3) ?
C10 C11 . . 1.3791(15) ?
C10 O1a . . 1.383(2) ?
C10 N1b . . 1.398(3) ?
C11 C12 . . 1.3854(16) ?
C11 H11 . . 0.93 ?
C12 C13 . . 1.3732(17) ?
C12 H12 . . 0.93 ?
C13 C14 . . 1.3795(15) ?
C13 H13 . . 0.93 ?
C14 H14 . . 0.93 ?
